data_4503343
loop_
_publ_author_name
'Aburaya, Kazuaki'
'Nakano, Kazunori'
'Sada, Kazuki'
'Yoswathananont, Nungruethai'
'Shigesato, Masashi'
'Hisaki, Ichiro'
'Tohnai, Norimitsu'
'Miyata, Mikiji'

_publ_section_title
;
 Importance of Weak Hydrogen Bonds in the Formation of Cholamide Inclusion
 Crystals with Aromatic Guests
;
_journal_issue 3
_journal_name_full 'Crystal Growth &amp; Design'
_journal_page_first 1013
_journal_paper_doi 10.1021/cg701011r
_journal_volume 8
_journal_year 2008
_chemical_formula_moiety 'C32 H51 N O4 '
_chemical_formula_sum 'C32 H51 N O4'
_chemical_formula_weight 513.76
_space_group_IT_number 4
_symmetry_cell_setting monoclinic
_symmetry_Int_Tables_number 4
_symmetry_space_group_name_Hall 'P 2yb'
_symmetry_space_group_name_H-M 'P 1 21 1'
_cell_angle_alpha 90.0000
_cell_angle_beta 112.491(2)
_cell_angle_gamma 90.0000
_cell_formula_units_Z 2
_cell_length_a 12.1491(7)
_cell_length_b 7.7752(4)
_cell_length_c 16.6507(8)
_cell_measurement_reflns_used 6506
_cell_measurement_temperature 213.1
_cell_measurement_theta_max 67.9
_cell_measurement_theta_min 3.9
_cell_volume 1453.22(13)
_computing_cell_refinement PROCESS-AUTO
_computing_data_collection PROCESS-AUTO
_computing_data_reduction CrystalStructure
_computing_publication_material 'CrystalStructure 3.8'
_computing_structure_refinement SHELXL
_computing_structure_solution SIR2004
_diffrn_detector_area_resol_mean 10.00
_diffrn_measured_fraction_theta_full 0.995
_diffrn_measured_fraction_theta_max 0.995
_diffrn_measurement_device_type 'Rigaku RAXIS-RAPID'
_diffrn_measurement_method \w
_diffrn_radiation_type 'Cu K\a'
_diffrn_radiation_wavelength 1.54187
_diffrn_reflns_av_R_equivalents 0.087
_diffrn_reflns_limit_h_max 14
_diffrn_reflns_limit_h_min -14
_diffrn_reflns_limit_k_max 8
_diffrn_reflns_limit_k_min -9
_diffrn_reflns_limit_l_max 20
_diffrn_reflns_limit_l_min -20
_diffrn_reflns_number 15050
_diffrn_reflns_theta_full 68.21
_diffrn_reflns_theta_max 68.21
_exptl_absorpt_coefficient_mu 0.593
_exptl_absorpt_correction_T_max 0.942
_exptl_absorpt_correction_T_min 0.820
_exptl_absorpt_correction_type numerical
_exptl_absorpt_process_details
;
    Higashi, T. (1999). Program for Absorption Correction.
    Rigaku Corporation, Tokyo, Japan.
;
_exptl_crystal_colour colorless
_exptl_crystal_density_diffrn 1.174
_exptl_crystal_density_method 'not measured'
_exptl_crystal_description platelet
_exptl_crystal_F_000 564.00
_exptl_crystal_size_max 0.50
_exptl_crystal_size_mid 0.20
_exptl_crystal_size_min 0.10
_refine_diff_density_max 0.44
_refine_diff_density_min -0.38
_refine_ls_abs_structure_details 'Flack, H. D. (1983), Acta Cryst. A39, 876-881.  2273 Friedel Pairs'
_refine_ls_abs_structure_Flack -0.1(7)
_refine_ls_extinction_method none
_refine_ls_goodness_of_fit_ref 1.164
_refine_ls_hydrogen_treatment refall
_refine_ls_number_parameters 303
_refine_ls_number_reflns 5136
_refine_ls_R_factor_gt 0.1265
_refine_ls_shift/su_max 0.0000
_refine_ls_structure_factor_coef Fsqd
_refine_ls_weighting_details 'w = 1/[\s^2^(Fo^2^)+(0.2000P)^2^+0.0000P] where P=(Fo^2^+2Fc^2^)/3'
_refine_ls_weighting_scheme calc
_refine_ls_wR_factor_ref 0.3901
_reflns_number_gt 2554
_reflns_number_total 5136
_reflns_threshold_expression F^2^>2.0\s(F^2^)
_cod_data_source_file cg701011r-file003.cif
_cod_data_source_block '_CAM11'
_cod_original_formula_sum 'C32 H51 N O4 '
_cod_database_code 4503343

loop_
_symmetry_equiv_pos_site_id
_symmetry_equiv_pos_as_xyz
1 +X,+Y,+Z
2 -X,1/2+Y,-Z

loop_
_atom_site_label
_atom_site_type_symbol
_atom_site_fract_x
_atom_site_fract_y
_atom_site_fract_z
_atom_site_U_iso_or_equiv
_atom_site_adp_type
_atom_site_occupancy
_atom_site_symmetry_multiplicity
_atom_site_calc_flag
_atom_site_refinement_flags
O(1) O 1.1107(4) 0.5051(7) 0.5967(3) 0.0813(16) Uani 1.00 1 d .
O(2) O 0.7446(4) 0.7358(6) 0.3857(3) 0.0722(14) Uani 1.00 1 d .
O(3) O 0.6981(4) 0.1947(7) 0.2889(3) 0.0765(14) Uani 1.00 1 d .
O(4) O 0.2821(7) 0.4613(12) -0.1660(4) 0.125(2) Uani 1.00 1 d .
N(1) N 0.2330(7) 0.1966(12) -0.2185(5) 0.099(2) Uani 1.00 1 d .
C(1) C 0.8352(6) 0.2773(10) 0.5929(4) 0.0681(19) Uani 1.00 1 d .
C(2) C 0.9527(6) 0.3056(9) 0.5818(5) 0.0657(18) Uani 1.00 1 d .
C(3) C 1.0016(6) 0.4786(10) 0.6129(5) 0.0681(19) Uani 1.00 1 d .
C(4) C 0.9126(6) 0.6147(9) 0.5660(5) 0.0659(18) Uani 1.00 1 d .
C(5) C 0.7889(6) 0.5902(9) 0.5710(5) 0.0644(18) Uani 1.00 1 d .
C(6) C 0.7034(6) 0.7343(9) 0.5215(4) 0.0626(17) Uani 1.00 1 d .
C(7) C 0.6553(6) 0.7109(9) 0.4219(4) 0.0640(18) Uani 1.00 1 d .
C(8) C 0.6029(6) 0.5335(8) 0.3937(4) 0.0565(16) Uani 1.00 1 d .
C(9) C 0.6888(6) 0.3881(8) 0.4435(4) 0.0538(14) Uani 1.00 1 d .
C(10) C 0.7365(6) 0.4074(9) 0.5435(4) 0.0588(17) Uani 1.00 1 d .
C(11) C 0.6358(6) 0.2115(8) 0.4087(4) 0.0603(16) Uani 1.00 1 d .
C(12) C 0.5924(5) 0.1902(10) 0.3090(4) 0.0590(16) Uani 1.00 1 d .
C(13) C 0.5046(6) 0.3329(8) 0.2620(4) 0.0566(16) Uani 1.00 1 d .
C(14) C 0.5645(6) 0.5064(8) 0.2972(4) 0.0591(16) Uani 1.00 1 d .
C(15) C 0.4842(7) 0.6426(10) 0.2367(4) 0.070(2) Uani 1.00 1 d .
C(16) C 0.4399(8) 0.5538(11) 0.1479(5) 0.081(2) Uani 1.00 1 d .
C(17) C 0.4769(6) 0.3599(9) 0.1643(4) 0.0636(17) Uani 1.00 1 d .
C(18) C 0.3879(6) 0.3085(11) 0.2770(5) 0.072(2) Uani 1.00 1 d .
C(19) C 0.6330(6) 0.3787(12) 0.5744(5) 0.074(2) Uani 1.00 1 d .
C(20) C 0.3844(7) 0.2467(10) 0.0954(4) 0.0708(19) Uani 1.00 1 d .
C(21) C 0.4114(10) 0.0546(12) 0.1109(5) 0.102(3) Uani 1.00 1 d .
C(22) C 0.3770(7) 0.2944(12) 0.0044(4) 0.077(2) Uani 1.00 1 d .
C(23) C 0.2638(9) 0.2493(16) -0.0696(5) 0.101(3) Uani 1.00 1 d .
C(24) C 0.2613(8) 0.3095(15) -0.1556(6) 0.088(2) Uani 1.00 1 d .
C(25) C 0.047(3) 0.926(5) -0.054(2) 0.66(5) Uiso 1.00 1 d .
C(26) C 0.146(3) 0.821(5) -0.028(2) 1.8(4) Uiso 1.00 1 d .
C(27) C 0.176(2) 0.760(4) -0.0975(17) 0.316(15) Uiso 1.00 1 d .
C(28) C 0.1046(19) 0.816(2) -0.1847(14) 0.215(8) Uiso 1.00 1 d .
C(29) C -0.013(2) 0.902(3) -0.2126(17) 0.306(14) Uiso 1.00 1 d .
C(30) C -0.041(2) 0.966(4) -0.141(2) 0.318(15) Uiso 1.00 1 d .
C(31) C 0.015(5) 0.993(9) 0.018(2) 0.55(6) Uiso 0.62 1 d P
C(32) C 0.100(3) 0.945(8) 0.110(2) 0.31(2) Uiso 0.62 1 d P
C(33) C -0.114(4) 1.121(5) -0.158(4) 0.36(5) Uiso 0.38 1 d P
C(34) C -0.061(8) 1.278(7) -0.186(7) 0.38(6) Uiso 0.38 1 d P
H(1) H 0.8498 0.2837 0.6549 0.082 Uiso 1.00 1 c R
H(2) H 0.8065 0.1611 0.5729 0.082 Uiso 1.00 1 c R
H(3) H 1.0102 0.2177 0.6145 0.079 Uiso 1.00 1 c R
H(4) H 0.9400 0.2937 0.5202 0.079 Uiso 1.00 1 c R
H(5) H 1.0202 0.4872 0.6761 0.082 Uiso 1.00 1 c R
H(6) H 0.9027 0.6153 0.5048 0.079 Uiso 1.00 1 c R
H(7) H 0.9443 0.7271 0.5907 0.079 Uiso 1.00 1 c R
H(8) H 0.8009 0.6035 0.6330 0.077 Uiso 1.00 1 c R
H(9) H 0.7451 0.8448 0.5365 0.075 Uiso 1.00 1 c R
H(10) H 0.6361 0.7380 0.5402 0.075 Uiso 1.00 1 c R
H(11) H 0.5914 0.7966 0.3954 0.077 Uiso 1.00 1 c R
H(12) H 0.5309 0.5242 0.4076 0.068 Uiso 1.00 1 c R
H(13) H 0.7594 0.4000 0.4280 0.064 Uiso 1.00 1 c R
H(14) H 0.5684 0.1903 0.4259 0.072 Uiso 1.00 1 c R
H(15) H 0.6960 0.1234 0.4364 0.072 Uiso 1.00 1 c R
H(16) H 0.5530 0.0771 0.2920 0.071 Uiso 1.00 1 c R
H(17) H 0.6388 0.5074 0.2860 0.071 Uiso 1.00 1 c R
H(18) H 0.5292 0.7471 0.2365 0.084 Uiso 1.00 1 c R
H(19) H 0.4178 0.6723 0.2537 0.084 Uiso 1.00 1 c R
H(20) H 0.4761 0.6069 0.1105 0.098 Uiso 1.00 1 c R
H(21) H 0.3532 0.5642 0.1194 0.098 Uiso 1.00 1 c R
H(22) H 0.5530 0.3471 0.1560 0.076 Uiso 1.00 1 c R
H(23) H 0.4029 0.3275 0.3379 0.108 Uiso 1.00 1 c R
H(24) H 0.3585 0.1924 0.2609 0.108 Uiso 1.00 1 c R
H(25) H 0.3289 0.3902 0.2417 0.108 Uiso 1.00 1 c R
H(26) H 0.6161 0.2567 0.5738 0.111 Uiso 1.00 1 c R
H(27) H 0.5626 0.4386 0.5358 0.111 Uiso 1.00 1 c R
H(28) H 0.6554 0.4229 0.6330 0.111 Uiso 1.00 1 c R
H(30) H 0.3579 -0.0101 0.0616 0.153 Uiso 1.00 1 c R
H(31) H 0.4003 0.0192 0.1631 0.153 Uiso 1.00 1 c R
H(32) H 0.4931 0.0329 0.1177 0.153 Uiso 1.00 1 c R
H(33) H 0.3893 0.4187 0.0030 0.092 Uiso 1.00 1 c R
H(34) H 0.4429 0.2377 -0.0052 0.092 Uiso 1.00 1 c R
H(35) H 0.1967 0.3009 -0.0593 0.121 Uiso 1.00 1 c R
H(36) H 0.2534 0.1242 -0.0714 0.121 Uiso 1.00 1 c R
H(37) H 1.1438 0.5951 0.6208 0.122 Uiso 1.00 1 c R
H(38) H 0.7758 0.8318 0.4001 0.108 Uiso 1.00 1 c R
H(39) H 0.6891 0.1297 0.2473 0.115 Uiso 1.00 1 c R
H(40) H 0.2284 0.2276 -0.2699 0.118 Uiso 1.00 1 c R
H(41) H 0.2189 0.0904 -0.2090 0.118 Uiso 1.00 1 c R
H(42) H 0.1903 0.7922 0.0302 2.130 Uiso 1.00 1 c R
H(43) H 0.2404 0.6848 -0.0871 0.379 Uiso 1.00 1 c R
H(44) H 0.1357 0.7962 -0.2277 0.258 Uiso 1.00 1 c R
H(45) H -0.0646 0.9138 -0.2712 0.368 Uiso 1.00 1 c R
H(46) H -0.1107 1.0283 -0.1490 0.381 Uiso 0.62 1 c R
H(47) H -0.0650 0.9507 0.0090 0.658 Uiso 0.62 1 c R
H(48) H 0.0102 1.1186 0.0133 0.658 Uiso 0.62 1 c R
H(49) H 0.0701 0.9938 0.1517 0.459 Uiso 0.62 1 c R
H(50) H 0.1783 0.9907 0.1208 0.459 Uiso 0.62 1 c R
H(51) H 0.1039 0.8211 0.1161 0.459 Uiso 0.62 1 c R
H(52) H -0.1274 1.1504 -0.1050 0.435 Uiso 0.38 1 c R
H(53) H -0.1914 1.0953 -0.2034 0.435 Uiso 0.38 1 c R
H(54) H -0.1158 1.3743 -0.1965 0.577 Uiso 0.38 1 c R
H(55) H -0.0479 1.2518 -0.2381 0.577 Uiso 0.38 1 c R
H(56) H 0.0143 1.3089 -0.1396 0.577 Uiso 0.38 1 c R
H(29) H 0.3056 0.2688 0.0981 0.085 Uiso 1.00 1 c R
H(57) H 0.0336 0.9813 -0.0087 0.794 Uiso 0.38 1 c R

loop_
_atom_site_aniso_label
_atom_site_aniso_U_11
_atom_site_aniso_U_22
_atom_site_aniso_U_33
_atom_site_aniso_U_12
_atom_site_aniso_U_13
_atom_site_aniso_U_23
O(1) 0.061(3) 0.073(3) 0.112(4) -0.002(2) 0.035(3) -0.005(3)
O(2) 0.077(3) 0.072(3) 0.081(3) -0.010(2) 0.045(2) -0.002(2)
O(3) 0.075(3) 0.079(3) 0.079(3) 0.016(2) 0.033(2) -0.001(2)
O(4) 0.150(6) 0.143(7) 0.075(4) -0.028(5) 0.034(4) 0.015(4)
N(1) 0.101(5) 0.118(6) 0.087(5) 0.012(5) 0.046(4) -0.002(5)
C(1) 0.067(4) 0.071(4) 0.061(4) 0.010(3) 0.018(3) 0.007(3)
C(2) 0.052(3) 0.064(4) 0.079(4) -0.008(3) 0.021(3) -0.007(3)
C(3) 0.057(4) 0.067(4) 0.078(4) 0.001(3) 0.022(3) -0.002(3)
C(4) 0.054(3) 0.060(4) 0.081(4) -0.001(3) 0.023(3) -0.004(3)
C(5) 0.059(4) 0.062(4) 0.070(4) 0.002(3) 0.022(3) -0.000(3)
C(6) 0.071(4) 0.054(4) 0.070(4) 0.005(3) 0.035(3) 0.001(3)
C(7) 0.070(4) 0.054(4) 0.075(4) -0.003(3) 0.036(3) -0.005(3)
C(8) 0.068(4) 0.042(3) 0.066(4) 0.004(3) 0.032(3) 0.006(3)
C(9) 0.063(3) 0.047(3) 0.054(3) -0.003(3) 0.026(3) 0.003(2)
C(10) 0.062(4) 0.060(4) 0.059(3) -0.005(3) 0.028(3) -0.004(3)
C(11) 0.066(4) 0.053(4) 0.058(3) 0.000(3) 0.020(3) -0.004(3)
C(12) 0.055(3) 0.063(4) 0.057(3) -0.000(3) 0.019(3) 0.002(3)
C(13) 0.058(3) 0.057(4) 0.051(3) 0.007(3) 0.016(3) 0.005(2)
C(14) 0.072(4) 0.050(3) 0.052(3) 0.001(3) 0.020(3) 0.005(2)
C(15) 0.074(4) 0.058(4) 0.071(4) 0.012(3) 0.019(3) 0.016(3)
C(16) 0.089(5) 0.076(5) 0.069(4) 0.011(4) 0.019(4) 0.021(4)
C(17) 0.075(4) 0.061(4) 0.052(3) -0.004(3) 0.022(3) -0.001(3)
C(18) 0.061(4) 0.085(5) 0.073(4) -0.007(4) 0.029(3) 0.005(4)
C(19) 0.071(4) 0.092(5) 0.072(4) -0.007(4) 0.042(3) -0.001(4)
C(20) 0.078(4) 0.077(5) 0.058(3) -0.000(4) 0.026(3) 0.007(3)
C(21) 0.139(8) 0.069(5) 0.074(5) -0.015(5) 0.013(5) -0.009(4)
C(22) 0.079(5) 0.095(5) 0.055(4) -0.012(4) 0.024(3) 0.003(3)
C(23) 0.107(7) 0.136(8) 0.049(4) -0.025(6) 0.018(4) 0.007(5)
C(24) 0.080(5) 0.101(7) 0.078(5) -0.012(5) 0.024(4) 0.018(5)

loop_
_atom_type_symbol
_atom_type_description
_atom_type_scat_dispersion_real
_atom_type_scat_dispersion_imag
_atom_type_scat_source
C C 0.018 0.009
;
International Tables for Crystallography
(1992, Vol. C, Tables 4.2.6.8 and 6.1.1.4)
;
H H 0.000 0.000
;
International Tables for Crystallography
(1992, Vol. C, Table 6.1.1.4)
;
O O 0.049 0.032
;
International Tables for Crystallography
(1992, Vol. C, Tables 4.2.6.8 and 6.1.1.4)
;
N N 0.031 0.018
;
International Tables for Crystallography
(1992, Vol. C, Tables 4.2.6.8 and 6.1.1.4)
;

loop_
_geom_angle_atom_site_label_1
_geom_angle_atom_site_label_2
_geom_angle_atom_site_label_3
_geom_angle
_geom_angle_publ_flag
C(2) C(1) C(10) 114.4(6) yes
C(1) C(2) C(3) 110.9(7) yes
O(1) C(3) C(2) 109.4(7) yes
O(1) C(3) C(4) 109.1(6) yes
C(2) C(3) C(4) 110.2(5) yes
C(3) C(4) C(5) 114.0(6) yes
C(4) C(5) C(6) 110.6(6) yes
C(4) C(5) C(10) 113.1(6) yes
C(6) C(5) C(10) 113.1(5) yes
C(5) C(6) C(7) 113.1(6) yes
O(2) C(7) C(6) 113.4(5) yes
O(2) C(7) C(8) 106.6(6) yes
C(6) C(7) C(8) 112.5(6) yes
C(7) C(8) C(9) 112.4(5) yes
C(7) C(8) C(14) 112.3(6) yes
C(9) C(8) C(14) 109.9(6) yes
C(8) C(9) C(10) 113.8(6) yes
C(8) C(9) C(11) 110.6(4) yes
C(10) C(9) C(11) 115.1(5) yes
C(1) C(10) C(5) 107.2(5) yes
C(1) C(10) C(9) 113.9(6) yes
C(1) C(10) C(19) 107.0(6) yes
C(5) C(10) C(9) 110.4(6) yes
C(5) C(10) C(19) 109.1(6) yes
C(9) C(10) C(19) 109.1(5) yes
C(9) C(11) C(12) 115.0(6) yes
O(3) C(12) C(11) 106.2(5) yes
O(3) C(12) C(13) 111.8(6) yes
C(11) C(12) C(13) 110.8(6) yes
C(12) C(13) C(14) 107.8(4) yes
C(12) C(13) C(17) 117.8(6) yes
C(12) C(13) C(18) 109.4(6) yes
C(14) C(13) C(17) 99.4(5) yes
C(14) C(13) C(18) 112.1(6) yes
C(17) C(13) C(18) 110.1(5) yes
C(8) C(14) C(13) 116.0(6) yes
C(8) C(14) C(15) 117.7(6) yes
C(13) C(14) C(15) 105.5(5) yes
C(14) C(15) C(16) 103.0(6) yes
C(15) C(16) C(17) 107.1(5) yes
C(13) C(17) C(16) 104.3(6) yes
C(13) C(17) C(20) 120.7(6) yes
C(16) C(17) C(20) 110.0(5) yes
C(17) C(20) C(21) 112.6(6) yes
C(17) C(20) C(22) 110.4(7) yes
C(21) C(20) C(22) 109.3(7) yes
C(20) C(22) C(23) 116.5(8) yes
C(22) C(23) C(24) 113.0(9) yes
O(4) C(24) N(1) 122.4(10) yes
O(4) C(24) C(23) 120.2(10) yes
N(1) C(24) C(23) 117.4(10) yes
C(26) C(25) C(30) 131(3) yes
C(26) C(25) C(31) 115(3) yes
C(30) C(25) C(31) 114(3) yes
C(25) C(26) C(27) 114(2) yes
C(26) C(27) C(28) 119(2) yes
C(27) C(28) C(29) 126(2) yes
C(28) C(29) C(30) 113(2) yes
C(25) C(30) C(29) 115(2) yes
C(25) C(30) C(33) 122(3) yes
C(29) C(30) C(33) 116(3) yes
C(25) C(31) C(32) 116(4) yes
C(30) C(33) C(34) 115(5) yes
C(3) O(1) H(37) 109.5 no
C(7) O(2) H(38) 109.5 no
C(12) O(3) H(39) 109.5 no
C(24) N(1) H(40) 120.0 no
C(24) N(1) H(41) 120.0 no
H(40) N(1) H(41) 120.0 no
C(2) C(1) H(1) 108.7 no
C(2) C(1) H(2) 108.6 no
C(10) C(1) H(1) 108.7 no
C(10) C(1) H(2) 108.7 no
H(1) C(1) H(2) 107.6 no
C(1) C(2) H(3) 109.5 no
C(1) C(2) H(4) 109.5 no
C(3) C(2) H(3) 109.5 no
C(3) C(2) H(4) 109.5 no
H(3) C(2) H(4) 108.0 no
O(1) C(3) H(5) 109.3 no
C(2) C(3) H(5) 109.4 no
C(4) C(3) H(5) 109.4 no
C(3) C(4) H(6) 108.8 no
C(3) C(4) H(7) 108.8 no
C(5) C(4) H(6) 108.8 no
C(5) C(4) H(7) 108.8 no
H(6) C(4) H(7) 107.7 no
C(4) C(5) H(8) 106.5 no
C(6) C(5) H(8) 106.5 no
C(10) C(5) H(8) 106.5 no
C(5) C(6) H(9) 109.0 no
C(5) C(6) H(10) 109.0 no
C(7) C(6) H(9) 109.0 no
C(7) C(6) H(10) 109.0 no
H(9) C(6) H(10) 107.8 no
O(2) C(7) H(11) 108.1 no
C(6) C(7) H(11) 108.1 no
C(8) C(7) H(11) 108.1 no
C(7) C(8) H(12) 107.3 no
C(9) C(8) H(12) 107.3 no
C(14) C(8) H(12) 107.3 no
C(8) C(9) H(13) 105.4 no
C(10) C(9) H(13) 105.4 no
C(11) C(9) H(13) 105.4 no
C(9) C(11) H(14) 108.5 no
C(9) C(11) H(15) 108.5 no
C(12) C(11) H(14) 108.5 no
C(12) C(11) H(15) 108.5 no
H(14) C(11) H(15) 107.5 no
O(3) C(12) H(16) 109.3 no
C(11) C(12) H(16) 109.3 no
C(13) C(12) H(16) 109.3 no
C(8) C(14) H(17) 105.5 no
C(13) C(14) H(17) 105.5 no
C(15) C(14) H(17) 105.5 no
C(14) C(15) H(18) 111.2 no
C(14) C(15) H(19) 111.2 no
C(16) C(15) H(18) 111.2 no
C(16) C(15) H(19) 111.2 no
H(18) C(15) H(19) 109.1 no
C(15) C(16) H(20) 110.3 no
C(15) C(16) H(21) 110.3 no
C(17) C(16) H(20) 110.3 no
C(17) C(16) H(21) 110.3 no
H(20) C(16) H(21) 108.5 no
C(13) C(17) H(22) 107.1 no
C(16) C(17) H(22) 107.1 no
C(20) C(17) H(22) 107.1 no
C(13) C(18) H(23) 109.5 no
C(13) C(18) H(24) 109.5 no
C(13) C(18) H(25) 109.5 no
H(23) C(18) H(24) 109.5 no
H(23) C(18) H(25) 109.5 no
H(24) C(18) H(25) 109.5 no
C(10) C(19) H(26) 109.5 no
C(10) C(19) H(27) 109.5 no
C(10) C(19) H(28) 109.5 no
H(26) C(19) H(27) 109.5 no
H(26) C(19) H(28) 109.5 no
H(27) C(19) H(28) 109.5 no
C(17) C(20) H(29) 108.1 no
C(21) C(20) H(29) 108.1 no
C(22) C(20) H(29) 108.1 no
C(20) C(21) H(30) 109.5 no
C(20) C(21) H(31) 109.5 no
C(20) C(21) H(32) 109.5 no
H(30) C(21) H(31) 109.5 no
H(30) C(21) H(32) 109.5 no
H(31) C(21) H(32) 109.5 no
C(20) C(22) H(33) 108.2 no
C(20) C(22) H(34) 108.2 no
C(23) C(22) H(33) 108.2 no
C(23) C(22) H(34) 108.2 no
H(33) C(22) H(34) 107.3 no
C(22) C(23) H(35) 109.0 no
C(22) C(23) H(36) 109.0 no
C(24) C(23) H(35) 109.0 no
C(24) C(23) H(36) 109.0 no
H(35) C(23) H(36) 107.8 no
C(26) C(25) H(57) 114.4 no
C(30) C(25) H(57) 114.4 no
C(31) C(25) H(57) 8.0 no
C(25) C(26) H(42) 123.1 no
C(27) C(26) H(42) 123.1 no
C(26) C(27) H(43) 120.7 no
C(28) C(27) H(43) 120.7 no
C(27) C(28) H(44) 117.1 no
C(29) C(28) H(44) 117.1 no
C(28) C(29) H(45) 123.3 no
C(30) C(29) H(45) 123.3 no
C(25) C(30) H(46) 122.4 no
C(29) C(30) H(46) 122.4 no
C(33) C(30) H(46) 25.5 no
C(25) C(31) H(47) 108.2 no
C(25) C(31) H(48) 108.2 no
C(25) C(31) H(57) 13.2 no
C(32) C(31) H(47) 108.2 no
C(32) C(31) H(48) 108.2 no
C(32) C(31) H(57) 114.6 no
H(47) C(31) H(48) 107.4 no
H(47) C(31) H(57) 119.7 no
H(48) C(31) H(57) 97.3 no
C(31) C(32) H(49) 109.5 no
C(31) C(32) H(50) 109.5 no
C(31) C(32) H(51) 109.5 no
H(49) C(32) H(50) 109.5 no
H(49) C(32) H(51) 109.5 no
H(50) C(32) H(51) 109.5 no
C(30) C(33) H(46) 33.7 no
C(30) C(33) H(52) 108.5 no
C(30) C(33) H(53) 108.4 no
C(34) C(33) H(46) 148.2 no
C(34) C(33) H(52) 108.5 no
C(34) C(33) H(53) 108.4 no
H(46) C(33) H(52) 93.7 no
H(46) C(33) H(53) 85.2 no
H(52) C(33) H(53) 107.5 no
C(33) C(34) H(54) 109.5 no
C(33) C(34) H(55) 109.5 no
C(33) C(34) H(56) 109.5 no
H(54) C(34) H(55) 109.5 no
H(54) C(34) H(56) 109.5 no
H(55) C(34) H(56) 109.5 no
C(30) H(46) C(33) 120.8 no
C(25) H(57) C(31) 158.7 no

loop_
_geom_bond_atom_site_label_1
_geom_bond_atom_site_label_2
_geom_bond_distance
_geom_bond_publ_flag
O(1) C(3) 1.466(10) yes
O(2) C(7) 1.442(11) yes
O(3) C(12) 1.446(10) yes
O(4) C(24) 1.233(15) yes
N(1) C(24) 1.308(14) yes
C(1) C(2) 1.524(12) yes
C(1) C(10) 1.543(10) yes
C(2) C(3) 1.482(10) yes
C(3) C(4) 1.501(10) yes
C(4) C(5) 1.548(11) yes
C(5) C(6) 1.536(9) yes
C(5) C(10) 1.553(10) yes
C(6) C(7) 1.543(10) yes
C(7) C(8) 1.516(9) yes
C(8) C(9) 1.547(8) yes
C(8) C(14) 1.506(10) yes
C(9) C(10) 1.547(9) yes
C(9) C(11) 1.533(9) yes
C(10) C(19) 1.546(12) yes
C(11) C(12) 1.546(9) yes
C(12) C(13) 1.531(9) yes
C(13) C(14) 1.538(9) yes
C(13) C(17) 1.545(10) yes
C(13) C(18) 1.542(12) yes
C(14) C(15) 1.528(9) yes
C(15) C(16) 1.531(11) yes
C(16) C(17) 1.567(11) yes
C(17) C(20) 1.538(9) yes
C(20) C(21) 1.529(12) yes
C(20) C(22) 1.529(11) yes
C(22) C(23) 1.495(10) yes
C(23) C(24) 1.497(14) yes
C(25) C(26) 1.39(5) yes
C(25) C(30) 1.46(4) yes
C(25) C(31) 1.49(7) yes
C(26) C(27) 1.41(5) yes
C(27) C(28) 1.44(3) yes
C(28) C(29) 1.48(3) yes
C(29) C(30) 1.45(5) yes
C(30) C(33) 1.46(5) yes
C(31) C(32) 1.53(5) yes
C(33) C(34) 1.54(10) yes
O(1) H(37) 0.830 no
O(2) H(38) 0.830 no
O(3) H(39) 0.830 no
N(1) H(40) 0.870 no
N(1) H(41) 0.870 no
C(1) H(1) 0.980 no
C(1) H(2) 0.980 no
C(2) H(3) 0.980 no
C(2) H(4) 0.980 no
C(3) H(5) 0.990 no
C(4) H(6) 0.980 no
C(4) H(7) 0.980 no
C(5) H(8) 0.990 no
C(6) H(9) 0.980 no
C(6) H(10) 0.980 no
C(7) H(11) 0.990 no
C(8) H(12) 0.990 no
C(9) H(13) 0.990 no
C(11) H(14) 0.980 no
C(11) H(15) 0.980 no
C(12) H(16) 0.990 no
C(14) H(17) 0.990 no
C(15) H(18) 0.980 no
C(15) H(19) 0.980 no
C(16) H(20) 0.980 no
C(16) H(21) 0.980 no
C(17) H(22) 0.990 no
C(18) H(23) 0.970 no
C(18) H(24) 0.970 no
C(18) H(25) 0.970 no
C(19) H(26) 0.970 no
C(19) H(27) 0.970 no
C(19) H(28) 0.970 no
C(20) H(29) 0.990 no
C(21) H(30) 0.970 no
C(21) H(31) 0.970 no
C(21) H(32) 0.970 no
C(22) H(33) 0.980 no
C(22) H(34) 0.980 no
C(23) H(35) 0.980 no
C(23) H(36) 0.980 no
C(25) H(57) 0.940 no
C(26) H(42) 0.940 no
C(27) H(43) 0.940 no
C(28) H(44) 0.940 no
C(29) H(45) 0.940 no
C(30) H(46) 0.940 no
C(31) H(47) 0.980 no
C(31) H(48) 0.980 no
C(31) H(57) 0.574 no
C(32) H(49) 0.970 no
C(32) H(50) 0.970 no
C(32) H(51) 0.970 no
C(33) H(46) 0.732 no
C(33) H(52) 0.980 no
C(33) H(53) 0.980 no
C(34) H(54) 0.970 no
C(34) H(55) 0.970 no
C(34) H(56) 0.970 no

loop_
_geom_contact_atom_site_label_1
_geom_contact_atom_site_label_2
_geom_contact_distance
_geom_contact_site_symmetry_2
O(1) O(2) 2.677(7) 2_746
O(1) O(3) 2.795(6) 2_756
O(1) C(11) 3.504(10) 2_756
O(2) O(1) 2.677(7) 2_756
O(2) N(1) 2.914(11) 2_655
O(2) C(2) 3.549(9) 2_756
O(3) O(1) 2.795(6) 2_746
O(3) O(4) 2.813(10) 2_645
O(3) C(28) 3.58(2) 2_645
O(4) O(3) 2.813(10) 2_655
O(4) C(21) 3.553(14) 2_655
O(4) C(27) 3.08(3) .
O(4) C(28) 3.44(2) .
N(1) O(2) 2.914(11) 2_645
N(1) C(14) 3.525(13) 2_645
N(1) C(15) 3.586(13) 2_645
N(1) C(28) 3.49(2) 1_545
C(1) C(34) 3.41(11) 1_646
C(2) O(2) 3.549(9) 2_746
C(11) O(1) 3.504(10) 2_746
C(14) N(1) 3.525(13) 2_655
C(15) N(1) 3.586(13) 2_655
C(21) O(4) 3.553(14) 2_645
C(25) C(31) 3.55(8) 2_545
C(26) C(31) 3.26(8) 2_545
C(27) O(4) 3.08(3) .
C(28) O(3) 3.58(2) 2_655
C(28) O(4) 3.44(2) .
C(28) N(1) 3.49(2) 1_565
C(31) C(25) 3.55(8) 2_555
C(31) C(26) 3.26(8) 2_555
C(31) C(34) 3.12(11) 2_545
C(32) C(33) 2.63(7) 2_545
C(32) C(34) 1.98(12) 2_545
C(33) C(32) 2.63(7) 2_555
C(34) C(1) 3.41(11) 1_464
C(34) C(31) 3.12(11) 2_555
C(34) C(32) 1.98(11) 2_555
O(1) H(2) 3.553 2_756
O(1) H(4) 2.878 2_756
O(1) H(6) 3.443 2_746
O(1) H(9) 3.537 2_746
O(1) H(13) 3.547 2_756
O(1) H(15) 2.766 2_756
O(1) H(38) 1.914 2_746
O(1) H(39) 2.961 2_756
O(1) H(40) 3.034 1_656
O(2) H(3) 2.984 2_756
O(2) H(4) 3.571 2_756
O(2) H(15) 3.244 1_565
O(2) H(16) 3.481 1_565
O(2) H(37) 3.125 2_756
O(2) H(40) 2.076 2_655
O(2) H(41) 3.336 2_655
O(3) H(37) 2.083 2_746
O(3) H(38) 3.308 1_545
O(3) H(44) 2.704 2_645
O(4) H(5) 3.268 1_454
O(4) H(16) 3.527 2_655
O(4) H(18) 3.386 2_645
O(4) H(22) 3.576 2_655
O(4) H(32) 2.595 2_655
O(4) H(37) 3.455 1_454
O(4) H(39) 2.008 2_655
O(4) H(43) 2.348 .
O(4) H(44) 3.099 .
N(1) H(3) 3.054 1_454
N(1) H(5) 3.377 1_454
N(1) H(17) 2.681 2_645
N(1) H(18) 3.042 2_645
N(1) H(20) 3.368 2_645
N(1) H(38) 3.163 2_645
N(1) H(39) 3.579 2_655
N(1) H(44) 3.313 1_545
N(1) H(55) 3.329 1_545
N(1) H(56) 3.495 1_545
C(1) H(9) 3.550 1_545
C(1) H(45) 3.534 1_646
C(1) H(54) 3.410 1_646
C(1) H(55) 2.630 1_646
C(2) H(6) 3.048 2_746
C(2) H(7) 3.596 2_746
C(2) H(37) 3.522 2_746
C(2) H(38) 3.202 2_746
C(2) H(40) 3.370 1_656
C(2) H(55) 3.030 1_646
C(3) H(4) 3.553 2_756
C(3) H(38) 3.019 2_746
C(3) H(40) 3.331 1_656
C(3) H(44) 3.534 1_656
C(3) H(55) 3.281 1_646
C(4) H(3) 3.567 2_756
C(4) H(4) 3.030 2_756
C(4) H(45) 3.501 1_656
C(5) H(45) 3.581 1_656
C(6) H(2) 3.535 1_565
C(6) H(15) 3.327 1_565
C(6) H(23) 3.162 2_656
C(6) H(26) 3.593 2_656
C(6) H(27) 3.394 2_656
C(7) H(15) 3.240 1_565
C(7) H(16) 3.503 1_565
C(7) H(26) 3.344 2_656
C(7) H(27) 3.474 2_656
C(7) H(40) 3.340 2_655
C(8) H(26) 3.390 2_656
C(9) H(37) 3.484 2_746
C(11) H(9) 3.502 1_545
C(11) H(11) 3.264 1_545
C(11) H(27) 3.588 2_646
C(11) H(37) 3.039 2_746
C(11) H(38) 3.437 1_545
C(12) H(11) 3.383 1_545
C(12) H(37) 3.052 2_746
C(12) H(38) 3.527 1_545
C(14) H(40) 3.221 2_655
C(14) H(41) 3.532 2_655
C(15) H(16) 3.517 1_565
C(15) H(31) 3.188 1_565
C(15) H(40) 3.385 2_655
C(15) H(53) 3.405 2_545
C(16) H(34) 3.508 2_655
C(16) H(42) 3.454 .
C(16) H(53) 3.494 2_545
C(18) H(8) 3.561 2_646
C(18) H(10) 3.215 2_646
C(18) H(28) 3.481 2_646
C(18) H(53) 3.152 2_545
C(19) H(10) 3.280 2_646
C(19) H(11) 3.023 2_646
C(19) H(12) 3.480 2_646
C(19) H(14) 3.442 2_656
C(19) H(19) 3.535 2_646
C(20) H(50) 3.349 1_545
C(21) H(18) 3.138 1_545
C(21) H(20) 3.569 1_545
C(21) H(42) 3.229 1_545
C(21) H(50) 2.941 1_545
C(22) H(20) 3.405 2_645
C(22) H(32) 3.539 2_655
C(22) H(43) 3.515 .
C(23) H(43) 3.400 .
C(23) H(47) 3.341 2_545
C(23) H(56) 2.838 1_545
C(24) H(5) 3.473 1_454
C(24) H(18) 3.339 2_645
C(24) H(20) 3.375 2_645
C(24) H(32) 3.298 2_655
C(24) H(39) 3.097 2_655
C(24) H(43) 3.178 .
C(24) H(55) 3.500 1_545
C(24) H(56) 3.112 1_545
C(25) H(30) 3.561 1_565
C(25) H(35) 3.455 1_565
C(25) H(36) 3.050 1_565
C(25) H(48) 2.650 2_545
C(25) H(51) 3.521 2_555
C(25) H(52) 3.258 2_545
C(26) H(21) 3.407 .
C(26) H(30) 2.762 1_565
C(26) H(36) 2.915 1_565
C(26) H(47) 3.097 2_545
C(26) H(48) 2.551 2_545
C(26) H(52) 2.668 2_545
C(27) H(30) 3.260 1_565
C(27) H(36) 2.964 1_565
C(27) H(41) 3.326 1_565
C(27) H(47) 3.359 2_545
C(27) H(48) 3.273 2_545
C(27) H(49) 3.459 2_545
C(28) H(5) 3.337 1_454
C(28) H(7) 3.561 1_454
C(28) H(36) 3.157 1_565
C(28) H(39) 3.385 2_655
C(28) H(41) 2.659 1_565
C(28) H(49) 3.461 2_545
C(29) H(7) 3.397 1_454
C(29) H(8) 3.557 1_454
C(29) H(41) 3.157 1_565
C(29) H(49) 3.481 2_545
C(30) H(25) 3.304 2_555
C(30) H(36) 3.533 1_565
C(30) H(48) 3.363 2_545
C(30) H(51) 2.936 2_555
C(31) H(35) 3.267 2_555
C(31) H(42) 3.276 2_555
C(31) H(48) 2.951 2_545
C(31) H(51) 3.330 2_555
C(31) H(52) 3.092 2_545
C(31) H(54) 2.903 2_545
C(31) H(56) 2.617 2_545
C(32) H(30) 3.543 1_565
C(32) H(31) 3.463 1_565
C(32) H(35) 3.550 2_555
C(32) H(46) 3.298 2_545
C(32) H(48) 3.217 2_545
C(32) H(52) 2.324 2_545
C(32) H(53) 3.121 2_545
C(32) H(54) 1.481 2_545
C(32) H(55) 2.868 2_545
C(32) H(56) 1.950 2_545
C(33) H(1) 3.237 1_464
C(33) H(19) 3.442 2_555
C(33) H(21) 3.238 2_555
C(33) H(25) 3.034 2_555
C(33) H(42) 2.942 2_555
C(33) H(49) 2.943 2_555
C(33) H(50) 3.104 2_555
C(33) H(51) 1.690 2_555
C(34) H(1) 2.456 1_464
C(34) H(5) 3.264 1_464
C(34) H(35) 3.034 1_565
C(34) H(42) 3.504 2_555
C(34) H(47) 3.055 2_555
C(34) H(49) 1.783 2_555
C(34) H(50) 2.664 2_555
C(34) H(51) 1.477 2_555
C(34) H(57) 3.498 2_555
H(1) C(33) 3.237 1_646
H(1) C(34) 2.456 1_646
H(1) H(45) 3.145 1_646
H(1) H(49) 3.403 2_646
H(1) H(53) 2.977 1_646
H(1) H(54) 2.450 1_646
H(1) H(55) 1.756 1_646
H(1) H(56) 3.241 1_646
H(2) O(1) 3.553 2_746
H(2) C(6) 3.535 1_545
H(2) H(9) 2.574 1_545
H(2) H(37) 3.539 2_746
H(2) H(45) 3.127 1_646
H(2) H(55) 3.045 1_646
H(3) O(2) 2.984 2_746
H(3) N(1) 3.054 1_656
H(3) C(4) 3.567 2_746
H(3) H(6) 2.704 2_746
H(3) H(38) 2.845 2_746
H(3) H(40) 2.614 1_656
H(3) H(41) 3.217 1_656
H(3) H(45) 3.369 1_646
H(3) H(55) 2.812 1_646
H(4) O(1) 2.878 2_746
H(4) O(2) 3.571 2_746
H(4) C(3) 3.553 2_746
H(4) C(4) 3.030 2_746
H(4) H(6) 2.522 2_746
H(4) H(7) 2.765 2_746
H(4) H(37) 2.666 2_746
H(4) H(38) 3.205 2_746
H(5) O(4) 3.268 1_656
H(5) N(1) 3.377 1_656
H(5) C(24) 3.473 1_656
H(5) C(28) 3.337 1_656
H(5) C(34) 3.264 1_646
H(5) H(38) 3.408 2_746
H(5) H(39) 3.447 2_756
H(5) H(40) 3.089 1_656
H(5) H(44) 2.930 1_656
H(5) H(49) 3.440 2_646
H(5) H(54) 3.269 1_646
H(5) H(55) 2.642 1_646
H(5) H(56) 3.393 1_646
H(6) O(1) 3.443 2_756
H(6) C(2) 3.048 2_756
H(6) H(3) 2.704 2_756
H(6) H(4) 2.522 2_756
H(7) C(2) 3.596 2_756
H(7) C(28) 3.561 1_656
H(7) C(29) 3.397 1_656
H(7) H(4) 2.765 2_756
H(7) H(44) 3.076 1_656
H(7) H(45) 2.757 1_656
H(8) C(18) 3.561 2_656
H(8) C(29) 3.557 1_656
H(8) H(23) 3.213 2_656
H(8) H(24) 3.158 2_656
H(8) H(45) 3.008 1_656
H(8) H(49) 3.426 2_646
H(8) H(54) 3.173 1_646
H(8) H(55) 3.527 1_646
H(9) O(1) 3.537 2_756
H(9) C(1) 3.550 1_565
H(9) C(11) 3.502 1_565
H(9) H(2) 2.574 1_565
H(9) H(14) 3.492 1_565
H(9) H(15) 2.658 1_565
H(9) H(23) 3.241 2_656
H(9) H(27) 3.538 2_656
H(9) H(45) 3.197 1_656
H(10) C(18) 3.215 2_656
H(10) C(19) 3.280 2_656
H(10) H(12) 3.343 2_656
H(10) H(14) 2.776 2_656
H(10) H(23) 2.361 2_656
H(10) H(24) 3.308 2_656
H(10) H(26) 2.927 2_656
H(10) H(27) 2.743 2_656
H(11) C(11) 3.264 1_565
H(11) C(12) 3.383 1_565
H(11) C(19) 3.023 2_656
H(11) H(14) 3.132 1_565
H(11) H(15) 2.806 1_565
H(11) H(16) 2.706 1_565
H(11) H(26) 2.775 2_656
H(11) H(27) 2.770 2_656
H(11) H(28) 3.015 2_656
H(11) H(40) 3.599 2_655
H(12) C(19) 3.480 2_656
H(12) H(10) 3.343 2_646
H(12) H(26) 2.641 2_656
H(13) O(1) 3.547 2_746
H(13) H(37) 2.897 2_746
H(14) C(19) 3.442 2_646
H(14) H(9) 3.492 1_545
H(14) H(10) 2.776 2_646
H(14) H(11) 3.132 1_545
H(14) H(27) 2.747 2_646
H(14) H(28) 3.261 2_646
H(15) O(1) 2.766 2_746
H(15) O(2) 3.244 1_545
H(15) C(6) 3.327 1_545
H(15) C(7) 3.240 1_545
H(15) H(9) 2.658 1_545
H(15) H(11) 2.806 1_545
H(15) H(37) 2.482 2_746
H(15) H(38) 2.625 1_545
H(16) O(2) 3.481 1_545
H(16) O(4) 3.527 2_645
H(16) C(7) 3.503 1_545
H(16) C(15) 3.517 1_545
H(16) H(11) 2.706 1_545
H(16) H(18) 2.704 1_545
H(16) H(19) 3.494 1_545
H(16) H(28) 3.438 2_646
H(16) H(37) 3.407 2_746
H(16) H(38) 3.236 1_545
H(17) N(1) 2.681 2_655
H(17) H(40) 2.437 2_655
H(17) H(41) 2.597 2_655
H(18) O(4) 3.386 2_655
H(18) N(1) 3.042 2_655
H(18) C(21) 3.138 1_565
H(18) C(24) 3.339 2_655
H(18) H(16) 2.704 1_565
H(18) H(30) 3.426 1_565
H(18) H(31) 2.638 1_565
H(18) H(32) 2.895 1_565
H(18) H(39) 3.519 1_565
H(18) H(40) 2.785 2_655
H(18) H(41) 3.484 2_655
H(19) C(19) 3.535 2_656
H(19) C(33) 3.442 2_545
H(19) H(16) 3.494 1_565
H(19) H(26) 3.123 2_656
H(19) H(28) 3.071 2_656
H(19) H(31) 3.058 1_565
H(19) H(52) 3.453 2_545
H(19) H(53) 2.620 2_545
H(20) N(1) 3.368 2_655
H(20) C(21) 3.569 1_565
H(20) C(22) 3.405 2_655
H(20) C(24) 3.375 2_655
H(20) H(30) 3.271 1_565
H(20) H(31) 3.537 1_565
H(20) H(32) 3.318 1_565
H(20) H(34) 2.530 2_655
H(20) H(36) 3.589 2_655
H(20) H(41) 3.433 2_655
H(20) H(42) 3.517 .
H(20) H(43) 3.491 .
H(21) C(26) 3.407 .
H(21) C(33) 3.238 2_545
H(21) H(30) 3.453 1_565
H(21) H(42) 2.649 .
H(21) H(43) 3.313 .
H(21) H(46) 3.179 2_545
H(21) H(47) 3.447 2_545
H(21) H(52) 2.744 2_545
H(21) H(53) 2.825 2_545
H(22) O(4) 3.576 2_645
H(22) H(41) 3.189 2_655
H(22) H(43) 3.379 2_645
H(22) H(44) 3.526 2_645
H(23) C(6) 3.162 2_646
H(23) H(8) 3.213 2_646
H(23) H(9) 3.241 2_646
H(23) H(10) 2.361 2_646
H(23) H(28) 3.301 2_646
H(23) H(53) 3.399 2_545
H(24) H(8) 3.158 2_646
H(24) H(10) 3.308 2_646
H(24) H(28) 2.788 2_646
H(24) H(50) 2.964 1_545
H(25) C(30) 3.304 2_545
H(25) C(33) 3.034 2_545
H(25) H(45) 3.434 2_545
H(25) H(46) 2.727 2_545
H(25) H(52) 3.317 2_545
H(25) H(53) 2.219 2_545
H(26) C(6) 3.593 2_646
H(26) C(7) 3.344 2_646
H(26) C(8) 3.390 2_646
H(26) H(10) 2.927 2_646
H(26) H(11) 2.775 2_646
H(26) H(12) 2.641 2_646
H(26) H(19) 3.123 2_646
H(26) H(27) 3.336 2_646
H(27) C(6) 3.394 2_646
H(27) C(7) 3.474 2_646
H(27) C(11) 3.588 2_656
H(27) H(9) 3.538 2_646
H(27) H(10) 2.743 2_646
H(27) H(11) 2.770 2_646
H(27) H(14) 2.747 2_656
H(27) H(26) 3.336 2_656
H(28) C(18) 3.481 2_656
H(28) H(11) 3.015 2_646
H(28) H(14) 3.261 2_656
H(28) H(16) 3.438 2_656
H(28) H(19) 3.071 2_646
H(28) H(23) 3.301 2_656
H(28) H(24) 2.788 2_656
H(28) H(54) 3.146 1_646
H(30) C(25) 3.561 1_545
H(30) C(26) 2.762 1_545
H(30) C(27) 3.260 1_545
H(30) C(32) 3.543 1_545
H(30) H(18) 3.426 1_545
H(30) H(20) 3.271 1_545
H(30) H(21) 3.453 1_545
H(30) H(34) 3.510 2_645
H(30) H(42) 2.443 1_545
H(30) H(43) 3.330 1_545
H(30) H(50) 2.716 1_545
H(31) C(15) 3.188 1_545
H(31) C(32) 3.463 1_545
H(31) H(18) 2.638 1_545
H(31) H(19) 3.058 1_545
H(31) H(20) 3.537 1_545
H(31) H(42) 3.195 1_545
H(31) H(50) 2.523 1_545
H(32) O(4) 2.595 2_645
H(32) C(22) 3.539 2_645
H(32) C(24) 3.298 2_645
H(32) H(18) 2.895 1_545
H(32) H(20) 3.318 1_545
H(32) H(33) 3.011 2_645
H(32) H(34) 3.239 2_645
H(33) H(32) 3.011 2_655
H(33) H(34) 3.202 2_655
H(33) H(43) 2.779 .
H(34) C(16) 3.508 2_645
H(34) H(20) 2.530 2_645
H(34) H(30) 3.510 2_655
H(34) H(32) 3.239 2_655
H(34) H(33) 3.202 2_645
H(34) H(43) 3.579 2_645
H(35) C(25) 3.455 1_545
H(35) C(31) 3.267 2_545
H(35) C(32) 3.550 2_545
H(35) C(34) 3.034 1_545
H(35) H(43) 3.097 .
H(35) H(47) 2.376 2_545
H(35) H(48) 3.271 1_545
H(35) H(49) 3.363 2_545
H(35) H(51) 3.407 2_545
H(35) H(55) 3.327 1_545
H(35) H(56) 2.106 1_545
H(35) H(57) 3.477 1_545
H(36) C(25) 3.050 1_545
H(36) C(26) 2.915 1_545
H(36) C(27) 2.964 1_545
H(36) C(28) 3.157 1_545
H(36) C(30) 3.533 1_545
H(36) H(20) 3.589 2_645
H(36) H(42) 3.333 1_545
H(36) H(43) 3.426 1_545
H(36) H(44) 3.532 1_545
H(36) H(56) 3.043 1_545
H(36) H(57) 3.404 1_545
H(37) O(2) 3.125 2_746
H(37) O(3) 2.083 2_756
H(37) O(4) 3.455 1_656
H(37) C(2) 3.522 2_756
H(37) C(9) 3.484 2_756
H(37) C(11) 3.039 2_756
H(37) C(12) 3.052 2_756
H(37) H(2) 3.539 2_756
H(37) H(4) 2.666 2_756
H(37) H(13) 2.897 2_756
H(37) H(15) 2.482 2_756
H(37) H(16) 3.407 2_756
H(37) H(38) 2.351 2_746
H(37) H(39) 2.367 2_756
H(37) H(40) 3.331 1_656
H(37) H(44) 3.001 1_656
H(38) O(1) 1.914 2_756
H(38) O(3) 3.308 1_565
H(38) N(1) 3.163 2_655
H(38) C(2) 3.202 2_756
H(38) C(3) 3.019 2_756
H(38) C(11) 3.437 1_565
H(38) C(12) 3.527 1_565
H(38) H(3) 2.845 2_756
H(38) H(4) 3.205 2_756
H(38) H(5) 3.408 2_756
H(38) H(15) 2.625 1_565
H(38) H(16) 3.236 1_565
H(38) H(37) 2.351 2_756
H(38) H(39) 3.300 1_565
H(38) H(40) 2.296 2_655
H(39) O(1) 2.961 2_746
H(39) O(4) 2.008 2_645
H(39) N(1) 3.579 2_645
H(39) C(24) 3.097 2_645
H(39) C(28) 3.385 2_645
H(39) H(5) 3.447 2_746
H(39) H(18) 3.519 1_545
H(39) H(37) 2.367 2_746
H(39) H(38) 3.300 1_545
H(39) H(40) 3.260 2_645
H(39) H(43) 3.127 2_645
H(39) H(44) 2.616 2_645
H(40) O(1) 3.034 1_454
H(40) O(2) 2.076 2_645
H(40) C(2) 3.370 1_454
H(40) C(3) 3.331 1_454
H(40) C(7) 3.340 2_645
H(40) C(14) 3.221 2_645
H(40) C(15) 3.385 2_645
H(40) H(3) 2.614 1_454
H(40) H(5) 3.089 1_454
H(40) H(11) 3.599 2_645
H(40) H(17) 2.437 2_645
H(40) H(18) 2.785 2_645
H(40) H(37) 3.331 1_454
H(40) H(38) 2.296 2_645
H(40) H(39) 3.260 2_655
H(40) H(55) 3.597 1_545
H(41) O(2) 3.336 2_645
H(41) C(14) 3.532 2_645
H(41) C(27) 3.326 1_545
H(41) C(28) 2.659 1_545
H(41) C(29) 3.157 1_545
H(41) H(3) 3.217 1_454
H(41) H(17) 2.597 2_645
H(41) H(18) 3.484 2_645
H(41) H(20) 3.433 2_645
H(41) H(22) 3.189 2_645
H(41) H(44) 2.472 1_545
H(41) H(45) 3.477 1_545
H(41) H(55) 3.333 1_545
H(41) H(56) 3.548 1_545
H(42) C(16) 3.454 .
H(42) C(21) 3.229 1_565
H(42) C(31) 3.276 2_545
H(42) C(33) 2.942 2_545
H(42) C(34) 3.504 2_545
H(42) H(20) 3.517 .
H(42) H(21) 2.649 .
H(42) H(30) 2.443 1_565
H(42) H(31) 3.195 1_565
H(42) H(36) 3.333 1_565
H(42) H(46) 3.242 2_545
H(42) H(47) 3.005 2_545
H(42) H(48) 2.632 2_545
H(42) H(52) 2.019 2_545
H(42) H(53) 3.260 2_545
H(42) H(54) 3.286 2_545
H(42) H(57) 3.552 2_545
H(43) O(4) 2.348 .
H(43) C(22) 3.515 .
H(43) C(23) 3.400 .
H(43) C(24) 3.178 .
H(43) H(20) 3.491 .
H(43) H(21) 3.313 .
H(43) H(22) 3.379 2_655
H(43) H(30) 3.330 1_565
H(43) H(33) 2.779 .
H(43) H(34) 3.579 2_655
H(43) H(35) 3.097 .
H(43) H(36) 3.426 1_565
H(43) H(39) 3.127 2_655
H(43) H(47) 3.415 2_545
H(44) O(3) 2.704 2_655
H(44) O(4) 3.099 .
H(44) N(1) 3.313 1_565
H(44) C(3) 3.534 1_454
H(44) H(5) 2.930 1_454
H(44) H(7) 3.076 1_454
H(44) H(22) 3.526 2_655
H(44) H(36) 3.532 1_565
H(44) H(37) 3.001 1_454
H(44) H(39) 2.616 2_655
H(44) H(41) 2.472 1_565
H(45) C(1) 3.534 1_464
H(45) C(4) 3.501 1_454
H(45) C(5) 3.581 1_454
H(45) H(1) 3.145 1_464
H(45) H(2) 3.127 1_464
H(45) H(3) 3.369 1_464
H(45) H(7) 2.757 1_454
H(45) H(8) 3.008 1_454
H(45) H(9) 3.197 1_454
H(45) H(25) 3.434 2_555
H(45) H(41) 3.477 1_565
H(46) C(32) 3.298 2_555
H(46) H(21) 3.179 2_555
H(46) H(25) 2.727 2_555
H(46) H(42) 3.242 2_555
H(46) H(51) 2.335 2_555
H(46) H(29) 3.454 2_555
H(47) C(23) 3.341 2_555
H(47) C(26) 3.097 2_555
H(47) C(27) 3.359 2_555
H(47) C(34) 3.055 2_545
H(47) H(21) 3.447 2_555
H(47) H(35) 2.376 2_555
H(47) H(42) 3.005 2_555
H(47) H(43) 3.415 2_555
H(47) H(48) 2.727 2_545
H(47) H(51) 3.479 2_555
H(47) H(52) 3.258 2_545
H(47) H(54) 3.110 2_545
H(47) H(56) 2.303 2_545
H(47) H(29) 3.120 2_555
H(48) C(25) 2.650 2_555
H(48) C(26) 2.551 2_555
H(48) C(27) 3.273 2_555
H(48) C(30) 3.363 2_555
H(48) C(31) 2.951 2_555
H(48) C(32) 3.217 2_555
H(48) H(35) 3.271 1_565
H(48) H(42) 2.632 2_555
H(48) H(47) 2.727 2_555
H(48) H(51) 2.599 2_555
H(48) H(54) 3.401 2_545
H(48) H(56) 3.286 2_545
H(48) H(29) 3.515 1_565
H(48) H(57) 2.865 2_555
H(49) C(27) 3.459 2_555
H(49) C(28) 3.461 2_555
H(49) C(29) 3.481 2_555
H(49) C(33) 2.943 2_545
H(49) C(34) 1.783 2_545
H(49) H(1) 3.403 2_656
H(49) H(5) 3.440 2_656
H(49) H(8) 3.426 2_656
H(49) H(35) 3.363 2_555
H(49) H(52) 2.938 2_545
H(49) H(53) 3.397 2_545
H(49) H(54) 1.187 2_545
H(49) H(55) 2.446 2_545
H(49) H(56) 1.733 2_545
H(50) C(20) 3.349 1_565
H(50) C(21) 2.941 1_565
H(50) C(33) 3.104 2_545
H(50) C(34) 2.664 2_545
H(50) H(24) 2.964 1_565
H(50) H(30) 2.716 1_565
H(50) H(31) 2.523 1_565
H(50) H(52) 2.707 2_545
H(50) H(53) 3.347 2_545
H(50) H(54) 1.927 2_545
H(50) H(55) 3.485 2_545
H(50) H(56) 2.852 2_545
H(50) H(29) 2.767 1_565
H(51) C(25) 3.521 2_545
H(51) C(30) 2.936 2_545
H(51) C(31) 3.330 2_545
H(51) C(33) 1.690 2_545
H(51) C(34) 1.477 2_545
H(51) H(35) 3.407 2_555
H(51) H(46) 2.335 2_545
H(51) H(47) 3.479 2_545
H(51) H(48) 2.599 2_545
H(51) H(52) 1.385 2_545
H(51) H(53) 2.268 2_545
H(51) H(54) 1.354 2_545
H(51) H(55) 2.437 2_545
H(51) H(56) 1.630 2_545
H(51) H(57) 3.268 2_545
H(52) C(25) 3.258 2_555
H(52) C(26) 2.668 2_555
H(52) C(31) 3.092 2_555
H(52) C(32) 2.324 2_555
H(52) H(19) 3.453 2_555
H(52) H(21) 2.744 2_555
H(52) H(25) 3.317 2_555
H(52) H(42) 2.019 2_555
H(52) H(47) 3.258 2_555
H(52) H(49) 2.938 2_555
H(52) H(50) 2.707 2_555
H(52) H(51) 1.385 2_555
H(52) H(57) 3.139 2_555
H(53) C(15) 3.405 2_555
H(53) C(16) 3.494 2_555
H(53) C(18) 3.152 2_555
H(53) C(32) 3.121 2_555
H(53) H(1) 2.977 1_464
H(53) H(19) 2.620 2_555
H(53) H(21) 2.825 2_555
H(53) H(23) 3.399 2_555
H(53) H(25) 2.219 2_555
H(53) H(42) 3.260 2_555
H(53) H(49) 3.397 2_555
H(53) H(50) 3.347 2_555
H(53) H(51) 2.268 2_555
H(54) C(1) 3.410 1_464
H(54) C(31) 2.903 2_555
H(54) C(32) 1.481 2_555
H(54) H(1) 2.450 1_464
H(54) H(5) 3.269 1_464
H(54) H(8) 3.173 1_464
H(54) H(28) 3.146 1_464
H(54) H(42) 3.286 2_555
H(54) H(47) 3.110 2_555
H(54) H(48) 3.401 2_555
H(54) H(49) 1.187 2_555
H(54) H(50) 1.927 2_555
H(54) H(51) 1.354 2_555
H(54) H(57) 3.278 2_555
H(55) N(1) 3.329 1_565
H(55) C(1) 2.630 1_464
H(55) C(2) 3.030 1_464
H(55) C(3) 3.281 1_464
H(55) C(24) 3.500 1_565
H(55) C(32) 2.868 2_555
H(55) H(1) 1.756 1_464
H(55) H(2) 3.045 1_464
H(55) H(3) 2.812 1_464
H(55) H(5) 2.642 1_464
H(55) H(8) 3.527 1_464
H(55) H(35) 3.327 1_565
H(55) H(40) 3.597 1_565
H(55) H(41) 3.333 1_565
H(55) H(49) 2.446 2_555
H(55) H(50) 3.485 2_555
H(55) H(51) 2.437 2_555
H(56) N(1) 3.495 1_565
H(56) C(23) 2.838 1_565
H(56) C(24) 3.112 1_565
H(56) C(31) 2.617 2_555
H(56) C(32) 1.950 2_555
H(56) H(1) 3.241 1_464
H(56) H(5) 3.393 1_464
H(56) H(35) 2.106 1_565
H(56) H(36) 3.043 1_565
H(56) H(41) 3.548 1_565
H(56) H(47) 2.303 2_555
H(56) H(48) 3.286 2_555
H(56) H(49) 1.733 2_555
H(56) H(50) 2.852 2_555
H(56) H(51) 1.630 2_555
H(56) H(57) 3.056 2_555
H(29) H(46) 3.454 2_545
H(29) H(47) 3.120 2_545
H(29) H(48) 3.515 1_545
H(29) H(50) 2.767 1_545
H(57) C(34) 3.498 2_545
H(57) H(35) 3.477 1_565
H(57) H(36) 3.404 1_565
H(57) H(42) 3.552 2_555
H(57) H(48) 2.865 2_545
H(57) H(51) 3.268 2_555
H(57) H(52) 3.139 2_545
H(57) H(54) 3.278 2_545
H(57) H(56) 3.056 2_545

loop_
_geom_torsion_atom_site_label_1
_geom_torsion_atom_site_label_2
_geom_torsion_atom_site_label_3
_geom_torsion_atom_site_label_4
_geom_torsion
C(2) C(1) C(10) C(5) -53.7(8)
C(2) C(1) C(10) C(9) 68.7(8)
C(2) C(1) C(10) C(19) -170.6(6)
C(10) C(1) C(2) C(3) 59.6(8)
C(1) C(2) C(3) O(1) -176.8(5)
C(1) C(2) C(3) C(4) -56.8(9)
O(1) C(3) C(4) C(5) 174.5(6)
C(2) C(3) C(4) C(5) 54.3(9)
C(3) C(4) C(5) C(6) -179.9(4)
C(3) C(4) C(5) C(10) -51.9(8)
C(4) C(5) C(6) C(7) 76.3(7)
C(4) C(5) C(10) C(1) 48.8(8)
C(4) C(5) C(10) C(9) -75.8(7)
C(4) C(5) C(10) C(19) 164.4(5)
C(6) C(5) C(10) C(1) 175.6(7)
C(6) C(5) C(10) C(9) 50.9(9)
C(6) C(5) C(10) C(19) -68.9(8)
C(10) C(5) C(6) C(7) -51.8(9)
C(5) C(6) C(7) O(2) -69.6(8)
C(5) C(6) C(7) C(8) 51.5(9)
O(2) C(7) C(8) C(9) 73.7(7)
O(2) C(7) C(8) C(14) -50.8(7)
C(6) C(7) C(8) C(9) -51.1(9)
C(6) C(7) C(8) C(14) -175.7(6)
C(7) C(8) C(9) C(10) 52.4(9)
C(7) C(8) C(9) C(11) -176.2(7)
C(7) C(8) C(14) C(13) -177.1(6)
C(7) C(8) C(14) C(15) -50.8(9)
C(9) C(8) C(14) C(13) 56.9(8)
C(9) C(8) C(14) C(15) -176.8(6)
C(14) C(8) C(9) C(10) 178.3(6)
C(14) C(8) C(9) C(11) -50.3(8)
C(8) C(9) C(10) C(1) -172.0(6)
C(8) C(9) C(10) C(5) -51.3(8)
C(8) C(9) C(10) C(19) 68.5(8)
C(8) C(9) C(11) C(12) 51.4(9)
C(10) C(9) C(11) C(12) -177.8(6)
C(11) C(9) C(10) C(1) 58.8(8)
C(11) C(9) C(10) C(5) 179.5(6)
C(11) C(9) C(10) C(19) -60.6(8)
C(9) C(11) C(12) O(3) 67.4(7)
C(9) C(11) C(12) C(13) -54.1(8)
O(3) C(12) C(13) C(14) -64.7(7)
O(3) C(12) C(13) C(17) 46.6(7)
O(3) C(12) C(13) C(18) 173.2(5)
C(11) C(12) C(13) C(14) 53.5(8)
C(11) C(12) C(13) C(17) 164.8(6)
C(11) C(12) C(13) C(18) -68.6(7)
C(12) C(13) C(14) C(8) -58.4(9)
C(12) C(13) C(14) C(15) 169.4(6)
C(12) C(13) C(17) C(16) -153.7(6)
C(12) C(13) C(17) C(20) 82.2(9)
C(14) C(13) C(17) C(16) -37.8(7)
C(14) C(13) C(17) C(20) -161.9(7)
C(17) C(13) C(14) C(8) 178.3(6)
C(17) C(13) C(14) C(15) 46.1(8)
C(18) C(13) C(14) C(8) 62.0(7)
C(18) C(13) C(14) C(15) -70.2(7)
C(18) C(13) C(17) C(16) 80.0(7)
C(18) C(13) C(17) C(20) -44.1(9)
C(8) C(14) C(15) C(16) -166.8(7)
C(13) C(14) C(15) C(16) -35.6(9)
C(14) C(15) C(16) C(17) 10.6(9)
C(15) C(16) C(17) C(13) 17.5(9)
C(15) C(16) C(17) C(20) 148.3(7)
C(13) C(17) C(20) C(21) -55.3(11)
C(13) C(17) C(20) C(22) -177.8(7)
C(16) C(17) C(20) C(21) -176.6(8)
C(16) C(17) C(20) C(22) 60.8(9)
C(17) C(20) C(22) C(23) -157.0(8)
C(21) C(20) C(22) C(23) 78.6(10)
C(20) C(22) C(23) C(24) 176.7(8)
C(22) C(23) C(24) O(4) -53.0(14)
C(22) C(23) C(24) N(1) 129.0(10)
C(26) C(25) C(30) C(29) -8(6)
C(26) C(25) C(30) C(33) -158(4)
C(30) C(25) C(26) C(27) 9(6)
C(26) C(25) C(31) C(32) 3(6)
C(31) C(25) C(26) C(27) -179(3)
C(30) C(25) C(31) C(32) 176(4)
C(31) C(25) C(30) C(29) -180(3)
C(31) C(25) C(30) C(33) 31(6)
C(25) C(26) C(27) C(28) 2(4)
C(26) C(27) C(28) C(29) -14(4)
C(27) C(28) C(29) C(30) 14(3)
C(28) C(29) C(30) C(25) -4(4)
C(28) C(29) C(30) C(33) 148(3)
C(25) C(30) C(33) C(34) 91(7)
C(29) C(30) C(33) C(34) -59(6)
